data_4068352
loop_
_publ_author_name
'Partyka, David V.'
'Updegraff, James B.'
'Zeller, Matthias'
'Hunter, Allen D.'
'Gray, Thomas G.'

_publ_section_title
;
 Probing the Steric Limits of Carbon&#x2212;Gold Bond Formation:
 (Dialkylbiarylphosphine)gold(I) Aryls
;
_journal_issue 6
_journal_name_full Organometallics
_journal_page_first 1666
_journal_paper_doi 10.1021/om800746u
_journal_volume 28
_journal_year 2009
_chemical_formula_sum 'C30 H36 Au P'
_chemical_formula_weight 624.52
_chemical_name_systematic
;

 ?

;
_space_group_IT_number 14
_symmetry_cell_setting monoclinic
_symmetry_space_group_name_Hall '-P 2yn'
_symmetry_space_group_name_H-M 'P 1 21/n 1'
_atom_sites_solution_hydrogens geom
_atom_sites_solution_primary direct
_atom_sites_solution_secondary difmap
_audit_creation_method SHELXL-97
_cell_angle_alpha 90.00
_cell_angle_beta 94.0740(10)
_cell_angle_gamma 90.00
_cell_formula_units_Z 4
_cell_length_a 11.1084(8)
_cell_length_b 15.4789(11)
_cell_length_c 14.9932(11)
_cell_measurement_reflns_used 7872
_cell_measurement_temperature 100(2)
_cell_measurement_theta_max 30.51
_cell_measurement_theta_min 2.21
_cell_volume 2571.5(3)
_computing_cell_refinement 'SAINT+ 6.45 (Bruker, 2003)'
_computing_data_collection 'SMART 5.630 (Bruker, 1997-2002)'
_computing_data_reduction 'SAINT+ 6.45'
_computing_molecular_graphics 'SHELXTL 6.14'
_computing_publication_material 'SHELXTL 6.14'
_computing_structure_refinement 'SHELXTL 6.14'
_computing_structure_solution 'SHELXTL 6.14 (Bruker, 2000-2003)'
_diffrn_ambient_temperature 100(2)
_diffrn_measured_fraction_theta_full 1.000
_diffrn_measured_fraction_theta_max 1.000
_diffrn_measurement_device_type 'Bruker AXS SMART APEX CCD diffractometer'
_diffrn_measurement_method '\w scans'
_diffrn_radiation_monochromator graphite
_diffrn_radiation_source 'fine-focus sealed tube'
_diffrn_radiation_type MoK\a
_diffrn_radiation_wavelength 0.71073
_diffrn_reflns_av_R_equivalents 0.0265
_diffrn_reflns_av_sigmaI/netI 0.0218
_diffrn_reflns_limit_h_max 14
_diffrn_reflns_limit_h_min -14
_diffrn_reflns_limit_k_max 20
_diffrn_reflns_limit_k_min -20
_diffrn_reflns_limit_l_max 19
_diffrn_reflns_limit_l_min -19
_diffrn_reflns_number 26019
_diffrn_reflns_theta_full 28.28
_diffrn_reflns_theta_max 28.28
_diffrn_reflns_theta_min 1.89
_diffrn_standards_decay_% none
_diffrn_standards_number 0
_exptl_absorpt_coefficient_mu 5.799
_exptl_absorpt_correction_T_max 0.104
_exptl_absorpt_correction_T_min 0.077
_exptl_absorpt_correction_type multi-scan
_exptl_absorpt_process_details 'SADABS in SAINT+ (Bruker, 2003)'
_exptl_crystal_colour colourless
_exptl_crystal_density_diffrn 1.613
_exptl_crystal_density_method 'not measured'
_exptl_crystal_description block
_exptl_crystal_F_000 1240
_exptl_crystal_size_max 0.60
_exptl_crystal_size_mid 0.42
_exptl_crystal_size_min 0.39
_refine_diff_density_max 1.454
_refine_diff_density_min -0.711
_refine_diff_density_rms 0.088
_refine_ls_extinction_method none
_refine_ls_goodness_of_fit_ref 1.074
_refine_ls_hydrogen_treatment constr
_refine_ls_matrix_type full
_refine_ls_number_parameters 289
_refine_ls_number_reflns 6373
_refine_ls_number_restraints 0
_refine_ls_restrained_S_all 1.074
_refine_ls_R_factor_all 0.0190
_refine_ls_R_factor_gt 0.0183
_refine_ls_shift/su_max 0.002
_refine_ls_shift/su_mean 0.000
_refine_ls_structure_factor_coef Fsqd
_refine_ls_weighting_details 'calc w=1/[\s^2^(Fo^2^)+(0.0217P)^2^+2.3213P] where P=(Fo^2^+2Fc^2^)/3'
_refine_ls_weighting_scheme calc
_refine_ls_wR_factor_gt 0.0460
_refine_ls_wR_factor_ref 0.0463
_reflns_number_gt 6174
_reflns_number_total 6373
_reflns_threshold_expression >I>2\s(I)
_cod_data_source_file om800746u_si_001.cif
_cod_data_source_block 06mz169m
_cod_depositor_comments
;
The following automatic conversions were performed:

'_symmetry_cell_setting' value 'Monoclinic' changed to 'monoclinic'
according to /home/saulius/struct/CIF-dictionaries/cif_core.dic
dictionary named 'cif_core.dic' version 2.4.2 from 2011-04-26.

Automatic conversion script
Id: cif_fix_values 1715 2011-07-08 13:25:40Z adriana 
;
_cod_original_sg_symbol_H-M P2(1)/n
_cod_database_code 4068352

loop_
_symmetry_equiv_pos_as_xyz
'x, y, z'
'-x+1/2, y+1/2, -z+1/2'
'-x, -y, -z'
'x-1/2, -y-1/2, z-1/2'

loop_
_atom_site_label
_atom_site_type_symbol
_atom_site_fract_x
_atom_site_fract_y
_atom_site_fract_z
_atom_site_U_iso_or_equiv
_atom_site_adp_type
_atom_site_occupancy
_atom_site_symmetry_multiplicity
_atom_site_calc_flag
_atom_site_refinement_flags
Au1 Au 0.324870(6) 0.107528(4) 0.153633(5) 0.01129(3) Uani 1 1 d .
C1 C 0.32153(19) 0.20177(13) 0.05783(13) 0.0144(4) Uani 1 1 d .
C2 C 0.4176(2) 0.26052(14) 0.05189(15) 0.0188(4) Uani 1 1 d .
H2 H 0.4876 0.2542 0.0915 0.023 Uiso 1 1 calc R
C3 C 0.4130(2) 0.32778(14) -0.01053(15) 0.0208(4) Uani 1 1 d .
H3 H 0.4791 0.3665 -0.0124 0.025 Uiso 1 1 calc R
C4 C 0.3125(2) 0.33811(14) -0.06955(14) 0.0182(4) Uani 1 1 d .
H4 H 0.3092 0.3837 -0.1121 0.022 Uiso 1 1 calc R
C5 C 0.2165(2) 0.28124(14) -0.06593(14) 0.0173(4) Uani 1 1 d .
H5 H 0.1472 0.2878 -0.1062 0.021 Uiso 1 1 calc R
C6 C 0.22169(19) 0.21448(14) -0.00333(14) 0.0163(4) Uani 1 1 d .
H6 H 0.1550 0.1762 -0.0021 0.020 Uiso 1 1 calc R
C7 C 0.41362(18) -0.08533(13) 0.26968(13) 0.0119(3) Uani 1 1 d .
C8 C 0.37834(18) -0.16054(13) 0.31363(14) 0.0142(4) Uani 1 1 d .
H8 H 0.3117 -0.1580 0.3499 0.017 Uiso 1 1 calc R
C9 C 0.43848(19) -0.23835(13) 0.30537(14) 0.0153(4) Uani 1 1 d .
H9 H 0.4150 -0.2879 0.3373 0.018 Uiso 1 1 calc R
C10 C 0.53329(19) -0.24327(13) 0.25002(15) 0.0171(4) Uani 1 1 d .
H10 H 0.5716 -0.2971 0.2409 0.021 Uiso 1 1 calc R
C11 C 0.57195(18) -0.16961(13) 0.20814(14) 0.0159(4) Uani 1 1 d .
H11 H 0.6380 -0.1734 0.1714 0.019 Uiso 1 1 calc R
C12 C 0.51545(18) -0.08930(13) 0.21877(13) 0.0121(4) Uani 1 1 d .
C13 C 0.57087(17) -0.01283(13) 0.17783(13) 0.0122(4) Uani 1 1 d .
C14 C 0.59919(17) 0.06182(13) 0.22772(13) 0.0133(4) Uani 1 1 d .
H14 H 0.5772 0.0656 0.2877 0.016 Uiso 1 1 calc R
C15 C 0.65906(19) 0.13053(14) 0.19079(15) 0.0179(4) Uani 1 1 d .
H15 H 0.6778 0.1808 0.2254 0.022 Uiso 1 1 calc R
C16 C 0.6913(2) 0.12561(15) 0.10330(17) 0.0223(5) Uani 1 1 d .
H16 H 0.7328 0.1723 0.0780 0.027 Uiso 1 1 calc R
C17 C 0.6630(2) 0.05231(15) 0.05258(15) 0.0220(4) Uani 1 1 d .
H17 H 0.6841 0.0493 -0.0076 0.026 Uiso 1 1 calc R
C18 C 0.60389(19) -0.01656(14) 0.08976(14) 0.0162(4) Uani 1 1 d .
H18 H 0.5857 -0.0667 0.0549 0.019 Uiso 1 1 calc R
C19 C 0.16311(17) -0.03989(13) 0.26724(13) 0.0125(4) Uani 1 1 d .
H19 H 0.1605 -0.0779 0.3210 0.015 Uiso 1 1 calc R
C20 C 0.14076(19) -0.09638(14) 0.18323(15) 0.0159(4) Uani 1 1 d .
H20A H 0.1438 -0.0600 0.1291 0.019 Uiso 1 1 calc R
H20B H 0.2050 -0.1406 0.1819 0.019 Uiso 1 1 calc R
C21 C 0.0177(2) -0.14080(15) 0.18270(17) 0.0220(5) Uani 1 1 d .
H21A H 0.0038 -0.1752 0.1272 0.026 Uiso 1 1 calc R
H21B H 0.0172 -0.1808 0.2342 0.026 Uiso 1 1 calc R
C22 C -0.0842(2) -0.07493(17) 0.18809(18) 0.0270(5) Uani 1 1 d .
H22A H -0.0901 -0.0393 0.1331 0.032 Uiso 1 1 calc R
H22B H -0.1618 -0.1057 0.1919 0.032 Uiso 1 1 calc R
C23 C -0.06148(19) -0.01644(15) 0.26970(17) 0.0225(5) Uani 1 1 d .
H23A H -0.0657 -0.0512 0.3248 0.027 Uiso 1 1 calc R
H23B H -0.1253 0.0282 0.2693 0.027 Uiso 1 1 calc R
C24 C 0.06257(18) 0.02773(13) 0.27046(15) 0.0167(4) Uani 1 1 d .
H24A H 0.0645 0.0667 0.2182 0.020 Uiso 1 1 calc R
H24B H 0.0761 0.0630 0.3253 0.020 Uiso 1 1 calc R
C25 C 0.34588(17) 0.06151(12) 0.37916(13) 0.0114(4) Uani 1 1 d .
H25 H 0.4356 0.0600 0.3911 0.014 Uiso 1 1 calc R
C26 C 0.3109(2) 0.15769(13) 0.37818(13) 0.0152(4) Uani 1 1 d .
H26A H 0.3510 0.1876 0.3300 0.018 Uiso 1 1 calc R
H26B H 0.2226 0.1633 0.3655 0.018 Uiso 1 1 calc R
C27 C 0.3480(2) 0.20047(14) 0.46800(14) 0.0176(4) Uani 1 1 d .
H27A H 0.4370 0.1999 0.4780 0.021 Uiso 1 1 calc R
H27B H 0.3210 0.2614 0.4667 0.021 Uiso 1 1 calc R
C28 C 0.2927(2) 0.15332(14) 0.54496(14) 0.0171(4) Uani 1 1 d .
H28A H 0.3198 0.1810 0.6024 0.021 Uiso 1 1 calc R
H28B H 0.2036 0.1574 0.5375 0.021 Uiso 1 1 calc R
C29 C 0.3305(2) 0.05855(14) 0.54655(14) 0.0178(4) Uani 1 1 d .
H29A H 0.2921 0.0285 0.5954 0.021 Uiso 1 1 calc R
H29B H 0.4191 0.0547 0.5589 0.021 Uiso 1 1 calc R
C30 C 0.29430(19) 0.01345(13) 0.45741(13) 0.0152(4) Uani 1 1 d .
H30A H 0.3248 -0.0467 0.4594 0.018 Uiso 1 1 calc R
H30B H 0.2052 0.0114 0.4482 0.018 Uiso 1 1 calc R
P1 P 0.31430(4) 0.00955(3) 0.26857(3) 0.01006(9) Uani 1 1 d .

loop_
_atom_site_aniso_label
_atom_site_aniso_U_11
_atom_site_aniso_U_22
_atom_site_aniso_U_33
_atom_site_aniso_U_23
_atom_site_aniso_U_13
_atom_site_aniso_U_12
Au1 0.01290(5) 0.01097(5) 0.01017(5) 0.00117(2) 0.00199(3) 0.00120(2)
C1 0.0183(10) 0.0132(9) 0.0120(9) -0.0007(7) 0.0035(7) 0.0022(7)
C2 0.0179(10) 0.0183(10) 0.0200(10) 0.0028(8) 0.0001(8) 0.0013(8)
C3 0.0208(10) 0.0169(10) 0.0251(11) 0.0033(8) 0.0047(8) -0.0022(8)
C4 0.0260(11) 0.0138(9) 0.0156(10) 0.0023(8) 0.0062(8) 0.0036(8)
C5 0.0196(10) 0.0195(10) 0.0129(9) 0.0006(8) 0.0012(8) 0.0039(8)
C6 0.0176(10) 0.0169(10) 0.0145(9) -0.0005(8) 0.0024(8) -0.0008(8)
C7 0.0120(9) 0.0119(8) 0.0116(9) -0.0018(7) -0.0003(7) 0.0006(7)
C8 0.0137(9) 0.0138(9) 0.0153(9) -0.0013(7) 0.0027(7) -0.0004(7)
C9 0.0163(9) 0.0111(9) 0.0185(10) 0.0020(7) 0.0014(8) -0.0012(7)
C10 0.0159(10) 0.0119(9) 0.0236(11) -0.0027(8) 0.0017(8) 0.0023(7)
C11 0.0133(9) 0.0158(10) 0.0190(10) -0.0036(8) 0.0044(7) 0.0005(7)
C12 0.0115(9) 0.0122(9) 0.0124(9) -0.0002(7) 0.0002(7) -0.0012(7)
C13 0.0094(8) 0.0134(9) 0.0138(9) 0.0012(7) 0.0017(7) 0.0014(7)
C14 0.0109(9) 0.0149(9) 0.0141(9) 0.0004(7) 0.0013(7) 0.0001(7)
C15 0.0171(10) 0.0142(9) 0.0226(11) 0.0004(8) 0.0016(8) -0.0024(8)
C16 0.0220(11) 0.0199(10) 0.0258(12) 0.0073(9) 0.0078(9) -0.0034(9)
C17 0.0250(11) 0.0250(11) 0.0168(10) 0.0036(8) 0.0077(8) -0.0001(9)
C18 0.0161(9) 0.0183(10) 0.0147(9) -0.0010(7) 0.0033(7) 0.0015(8)
C19 0.0103(8) 0.0128(9) 0.0145(9) -0.0012(7) 0.0019(7) 0.0001(7)
C20 0.0119(9) 0.0179(10) 0.0179(10) -0.0059(8) 0.0005(8) 0.0004(7)
C21 0.0149(10) 0.0201(11) 0.0305(12) -0.0094(9) -0.0016(9) -0.0005(8)
C22 0.0132(10) 0.0285(12) 0.0385(14) -0.0138(11) -0.0050(9) 0.0014(9)
C23 0.0124(10) 0.0223(11) 0.0330(12) -0.0072(9) 0.0027(9) 0.0024(8)
C24 0.0135(9) 0.0146(9) 0.0221(10) -0.0041(8) 0.0009(8) 0.0025(7)
C25 0.0129(9) 0.0102(8) 0.0113(8) -0.0005(7) 0.0020(7) 0.0006(7)
C26 0.0228(10) 0.0102(9) 0.0127(9) -0.0008(7) 0.0025(8) 0.0011(7)
C27 0.0255(11) 0.0140(9) 0.0137(9) -0.0029(7) 0.0040(8) -0.0029(8)
C28 0.0210(10) 0.0184(10) 0.0122(9) -0.0032(8) 0.0028(8) -0.0009(8)
C29 0.0234(11) 0.0180(10) 0.0118(9) 0.0014(7) 0.0006(8) -0.0001(8)
C30 0.0203(10) 0.0131(9) 0.0124(9) 0.0003(7) 0.0029(8) -0.0016(7)
P1 0.0103(2) 0.0094(2) 0.0106(2) -0.00009(17) 0.00190(17) 0.00045(17)

loop_
_atom_type_symbol
_atom_type_description
_atom_type_scat_dispersion_real
_atom_type_scat_dispersion_imag
_atom_type_scat_source
C C 0.0033 0.0016 'International Tables Vol C Tables 4.2.6.8 and 6.1.1.4'
H H 0.0000 0.0000 'International Tables Vol C Tables 4.2.6.8 and 6.1.1.4'
P P 0.1023 0.0942 'International Tables Vol C Tables 4.2.6.8 and 6.1.1.4'
Au Au -2.0133 8.8022 'International Tables Vol C Tables 4.2.6.8 and 6.1.1.4'

loop_
_geom_angle_atom_site_label_1
_geom_angle_atom_site_label_2
_geom_angle_atom_site_label_3
_geom_angle
C1 Au1 P1 174.18(6)
C6 C1 C2 115.80(19)
C6 C1 Au1 122.24(15)
C2 C1 Au1 121.90(15)
C3 C2 C1 122.1(2)
C3 C2 H2 119.0
C1 C2 H2 119.0
C4 C3 C2 120.2(2)
C4 C3 H3 119.9
C2 C3 H3 119.9
C3 C4 C5 119.29(19)
C3 C4 H4 120.4
C5 C4 H4 120.4
C4 C5 C6 120.1(2)
C4 C5 H5 119.9
C6 C5 H5 119.9
C5 C6 C1 122.5(2)
C5 C6 H6 118.8
C1 C6 H6 118.8
C8 C7 C12 118.57(18)
C8 C7 P1 118.61(15)
C12 C7 P1 122.31(15)
C9 C8 C7 121.65(19)
C9 C8 H8 119.2
C7 C8 H8 119.2
C8 C9 C10 119.44(19)
C8 C9 H9 120.3
C10 C9 H9 120.3
C11 C10 C9 119.93(19)
C11 C10 H10 120.0
C9 C10 H10 120.0
C10 C11 C12 121.40(19)
C10 C11 H11 119.3
C12 C11 H11 119.3
C11 C12 C7 118.77(18)
C11 C12 C13 117.10(18)
C7 C12 C13 124.08(18)
C18 C13 C14 118.38(18)
C18 C13 C12 120.11(18)
C14 C13 C12 121.35(18)
C15 C14 C13 120.95(19)
C15 C14 H14 119.5
C13 C14 H14 119.5
C16 C15 C14 119.9(2)
C16 C15 H15 120.1
C14 C15 H15 120.1
C15 C16 C17 119.9(2)
C15 C16 H16 120.0
C17 C16 H16 120.0
C18 C17 C16 120.1(2)
C18 C17 H17 119.9
C16 C17 H17 119.9
C17 C18 C13 120.7(2)
C17 C18 H18 119.6
C13 C18 H18 119.6
C24 C19 C20 109.76(16)
C24 C19 P1 112.39(14)
C20 C19 P1 109.78(13)
C24 C19 H19 108.3
C20 C19 H19 108.3
P1 C19 H19 108.3
C21 C20 C19 110.59(17)
C21 C20 H20A 109.5
C19 C20 H20A 109.5
C21 C20 H20B 109.5
C19 C20 H20B 109.5
H20A C20 H20B 108.1
C22 C21 C20 111.38(19)
C22 C21 H21A 109.4
C20 C21 H21A 109.4
C22 C21 H21B 109.4
C20 C21 H21B 109.4
H21A C21 H21B 108.0
C23 C22 C21 110.87(19)
C23 C22 H22A 109.5
C21 C22 H22A 109.5
C23 C22 H22B 109.5
C21 C22 H22B 109.5
H22A C22 H22B 108.1
C22 C23 C24 111.49(19)
C22 C23 H23A 109.3
C24 C23 H23A 109.3
C22 C23 H23B 109.3
C24 C23 H23B 109.3
H23A C23 H23B 108.0
C19 C24 C23 110.52(17)
C19 C24 H24A 109.5
C23 C24 H24A 109.5
C19 C24 H24B 109.5
C23 C24 H24B 109.5
H24A C24 H24B 108.1
C30 C25 C26 111.64(16)
C30 C25 P1 114.61(13)
C26 C25 P1 112.32(13)
C30 C25 H25 105.8
C26 C25 H25 105.8
P1 C25 H25 105.8
C27 C26 C25 110.99(16)
C27 C26 H26A 109.4
C25 C26 H26A 109.4
C27 C26 H26B 109.4
C25 C26 H26B 109.4
H26A C26 H26B 108.0
C28 C27 C26 111.06(17)
C28 C27 H27A 109.4
C26 C27 H27A 109.4
C28 C27 H27B 109.4
C26 C27 H27B 109.4
H27A C27 H27B 108.0
C29 C28 C27 110.19(17)
C29 C28 H28A 109.6
C27 C28 H28A 109.6
C29 C28 H28B 109.6
C27 C28 H28B 109.6
H28A C28 H28B 108.1
C28 C29 C30 111.62(17)
C28 C29 H29A 109.3
C30 C29 H29A 109.3
C28 C29 H29B 109.3
C30 C29 H29B 109.3
H29A C29 H29B 108.0
C25 C30 C29 110.86(16)
C25 C30 H30A 109.5
C29 C30 H30A 109.5
C25 C30 H30B 109.5
C29 C30 H30B 109.5
H30A C30 H30B 108.1
C7 P1 C19 102.37(9)
C7 P1 C25 105.28(9)
C19 P1 C25 107.70(9)
C7 P1 Au1 118.07(7)
C19 P1 Au1 111.08(7)
C25 P1 Au1 111.52(6)

loop_
_geom_bond_atom_site_label_1
_geom_bond_atom_site_label_2
_geom_bond_distance
Au1 C1 2.046(2)
Au1 P1 2.3048(5)
C1 C6 1.402(3)
C1 C2 1.409(3)
C2 C3 1.398(3)
C2 H2 0.9500
C3 C4 1.384(3)
C3 H3 0.9500
C4 C5 1.386(3)
C4 H4 0.9500
C5 C6 1.394(3)
C5 H5 0.9500
C6 H6 0.9500
C7 C8 1.407(3)
C7 C12 1.410(3)
C7 P1 1.836(2)
C8 C9 1.387(3)
C8 H8 0.9500
C9 C10 1.388(3)
C9 H9 0.9500
C10 C11 1.384(3)
C10 H10 0.9500
C11 C12 1.407(3)
C11 H11 0.9500
C12 C13 1.487(3)
C13 C18 1.396(3)
C13 C14 1.400(3)
C14 C15 1.390(3)
C14 H14 0.9500
C15 C16 1.386(3)
C15 H15 0.9500
C16 C17 1.390(3)
C16 H16 0.9500
C17 C18 1.389(3)
C17 H17 0.9500
C18 H18 0.9500
C19 C24 1.534(3)
C19 C20 1.539(3)
C19 P1 1.845(2)
C19 H19 1.0000
C20 C21 1.530(3)
C20 H20A 0.9900
C20 H20B 0.9900
C21 C22 1.530(3)
C21 H21A 0.9900
C21 H21B 0.9900
C22 C23 1.529(3)
C22 H22A 0.9900
C22 H22B 0.9900
C23 C24 1.538(3)
C23 H23A 0.9900
C23 H23B 0.9900
C24 H24A 0.9900
C24 H24B 0.9900
C25 C30 1.534(3)
C25 C26 1.538(3)
C25 P1 1.854(2)
C25 H25 1.0000
C26 C27 1.531(3)
C26 H26A 0.9900
C26 H26B 0.9900
C27 C28 1.531(3)
C27 H27A 0.9900
C27 H27B 0.9900
C28 C29 1.526(3)
C28 H28A 0.9900
C28 H28B 0.9900
C29 C30 1.536(3)
C29 H29A 0.9900
C29 H29B 0.9900
C30 H30A 0.9900
C30 H30B 0.9900
